data_4512192
loop_
_publ_author_name
'Qi, Zhi-Kai'
'Liu, Jun-Liang'
'Hou, Juan-Juan'
'Liu, Min-Min'
'Zhang, Xian-Ming'

_publ_section_title
;
 Planar Cu2(ppz)2Dimers as SBUs for Diverse Polyoxometalate-Based Metal
 Organic Frameworks
;
_journal_issue 11
_journal_name_full 'Crystal Growth &amp; Design'
_journal_page_first 5773
_journal_paper_doi 10.1021/cg5010402
_journal_volume 14
_journal_year 2014
_chemical_formula_sum 'C42 H30 Cu6 Mo12 N24 O40 P'
_chemical_formula_weight 3074.39
_chemical_name_systematic
; 
 ? 
;
_space_group_IT_number 148
_symmetry_cell_setting hexagonal
_symmetry_space_group_name_Hall '-R 3'
_symmetry_space_group_name_H-M 'R -3 :H'
_atom_sites_solution_hydrogens geom
_atom_sites_solution_primary direct
_atom_sites_solution_secondary difmap
_audit_creation_method SHELXL-97
_cell_angle_alpha 90.00
_cell_angle_beta 90.00
_cell_angle_gamma 120.00
_cell_formula_units_Z 3
_cell_length_a 17.7586(5)
_cell_length_b 17.7586(5)
_cell_length_c 19.6912(6)
_cell_measurement_temperature 293(2)
_cell_volume 5378.0(3)
_computing_cell_refinement 'CrysAlis PRO'
_computing_data_collection 'CrysAlis PRO (Agilent, 2012)'
_computing_data_reduction 'CrysAlis PRO'
_computing_structure_refinement 'SHELXL-97 (Sheldrick, 1997)'
_computing_structure_solution 'SHELXS-97 (Sheldrick, 1990)'
_diffrn_ambient_temperature 293(2)
_diffrn_measured_fraction_theta_full 0.999
_diffrn_measured_fraction_theta_max 0.999
_diffrn_radiation_monochromator graphite
_diffrn_radiation_source 'fine-focus sealed tube'
_diffrn_radiation_type MoK\a
_diffrn_radiation_wavelength 0.71073
_diffrn_reflns_av_R_equivalents 0.0137
_diffrn_reflns_av_sigmaI/netI 0.0264
_diffrn_reflns_limit_h_max 20
_diffrn_reflns_limit_h_min -13
_diffrn_reflns_limit_k_max 9
_diffrn_reflns_limit_k_min -22
_diffrn_reflns_limit_l_max 11
_diffrn_reflns_limit_l_min -24
_diffrn_reflns_number 3890
_diffrn_reflns_theta_full 26.37
_diffrn_reflns_theta_max 26.37
_diffrn_reflns_theta_min 2.84
_exptl_absorpt_coefficient_mu 3.892
_exptl_absorpt_correction_T_max 0.6524
_exptl_absorpt_correction_T_min 0.5099
_exptl_absorpt_correction_type multi-scan
_exptl_absorpt_process_details SADABS
_exptl_crystal_colour dark
_exptl_crystal_density_diffrn 2.848
_exptl_crystal_density_method 'not measured'
_exptl_crystal_description bolck
_exptl_crystal_F_000 4389
_exptl_crystal_size_max 0.20
_exptl_crystal_size_mid 0.15
_exptl_crystal_size_min 0.12
_refine_diff_density_max 1.315
_refine_diff_density_min -1.182
_refine_diff_density_rms 0.126
_refine_ls_extinction_method none
_refine_ls_goodness_of_fit_ref 1.152
_refine_ls_hydrogen_treatment mixed
_refine_ls_matrix_type full
_refine_ls_number_parameters 240
_refine_ls_number_reflns 2444
_refine_ls_number_restraints 0
_refine_ls_restrained_S_all 1.152
_refine_ls_R_factor_all 0.0361
_refine_ls_R_factor_gt 0.0316
_refine_ls_shift/su_max 0.001
_refine_ls_shift/su_mean 0.000
_refine_ls_structure_factor_coef Fsqd
_refine_ls_weighting_details 'calc w=1/[\s^2^(Fo^2^)+(0.0271P)^2^+56.4158P] where P=(Fo^2^+2Fc^2^)/3'
_refine_ls_weighting_scheme calc
_refine_ls_wR_factor_gt 0.0745
_refine_ls_wR_factor_ref 0.0763
_reflns_number_gt 2223
_reflns_number_total 2444
_reflns_threshold_expression >2sigma(I)
_cod_data_source_file cg5010402_si_001.cif
_cod_data_source_block 5
_cod_depositor_comments
;
The following automatic conversions were performed:

'_exptl_absorpt_correction_type' value 'Multi-Scan' changed to
'multi-scan' according to
/home/saulius/struct/COD-crude-data--automatic-downloads/rss-feeds/ACS/lib/dictionaries/cif_core.dic
dictionary named 'cif_core.dic' version 2.4.2 from 2011-04-26.

Automatic conversion script
Id: cif_fix_values 2827 2014-09-09 07:05:25Z andrius 

 Adding full bibliography for 4512188--4512192.cif.
;
_cod_original_sg_symbol_H-M R-3
_cod_database_code 4512192

loop_
_symmetry_equiv_pos_as_xyz
'x, y, z'
'-y, x-y, z'
'-x+y, -x, z'
'x+2/3, y+1/3, z+1/3'
'-y+2/3, x-y+1/3, z+1/3'
'-x+y+2/3, -x+1/3, z+1/3'
'x+1/3, y+2/3, z+2/3'
'-y+1/3, x-y+2/3, z+2/3'
'-x+y+1/3, -x+2/3, z+2/3'
'-x, -y, -z'
'y, -x+y, -z'
'x-y, x, -z'
'-x+2/3, -y+1/3, -z+1/3'
'y+2/3, -x+y+1/3, -z+1/3'
'x-y+2/3, x+1/3, -z+1/3'
'-x+1/3, -y+2/3, -z+2/3'
'y+1/3, -x+y+2/3, -z+2/3'
'x-y+1/3, x+2/3, -z+2/3'

loop_
_atom_site_label
_atom_site_type_symbol
_atom_site_fract_x
_atom_site_fract_y
_atom_site_fract_z
_atom_site_U_iso_or_equiv
_atom_site_adp_type
_atom_site_occupancy
_atom_site_symmetry_multiplicity
_atom_site_calc_flag
_atom_site_refinement_flags
Mo1 Mo 0.81387(3) 0.56415(3) 0.82742(2) 0.02165(12) Uani 1 1 d .
Mo2 Mo 0.67444(3) 0.45143(3) 0.68676(2) 0.02690(13) Uani 1 1 d .
Cu3 Cu 0.58981(4) 0.53584(4) 0.57127(3) 0.01637(14) Uani 1 1 d .
P3 P 0.6667 0.3333 0.8333 0.0106(5) Uani 1 6 d S
O1 O 0.6760(2) 0.5091(2) 0.61372(15) 0.0198(7) Uani 1 1 d .
N2 N 0.5179(2) 0.5846(2) 0.53556(18) 0.0171(8) Uani 1 1 d .
N3 N 0.6426(2) 0.6476(2) 0.62646(18) 0.0174(8) Uani 1 1 d .
N4 N 0.4483(2) 0.5583(3) 0.49499(19) 0.0187(8) Uani 1 1 d .
C5 C 0.5340(3) 0.6591(3) 0.5654(2) 0.0214(10) Uani 1 1 d .
N6 N 0.6962(2) 0.8037(2) 0.69392(19) 0.0201(8) Uani 1 1 d .
O7 O 0.7032(7) 0.5723(6) 0.8525(6) 0.019(2) Uani 0.50 1 d P
C9 C 0.6329(3) 0.7743(3) 0.6483(2) 0.0216(10) Uani 1 1 d .
H9 H 0.6066 0.8070 0.6387 0.026 Uiso 1 1 calc R
C10 C 0.7339(3) 0.7562(3) 0.7046(2) 0.0224(10) Uani 1 1 d .
H10 H 0.7792 0.7758 0.7358 0.027 Uiso 1 1 calc R
C12 C 0.7081(3) 0.6786(3) 0.6710(2) 0.0220(10) Uani 1 1 d .
H12 H 0.7367 0.6478 0.6795 0.026 Uiso 1 1 calc R
C13 C 0.6043(3) 0.6956(3) 0.6143(2) 0.0178(9) Uani 1 1 d .
C4 C 0.4228(4) 0.6182(4) 0.4990(3) 0.0333(13) Uani 1 1 d .
H4 H 0.3766 0.6160 0.4751 0.040 Uiso 1 1 calc R
O5 O 0.8718(9) 0.6722(10) 0.8163(5) 0.027(3) Uani 0.50 1 d P
C6 C 0.4753(4) 0.6828(4) 0.5436(3) 0.0398(15) Uani 1 1 d .
H6 H 0.4719 0.7315 0.5562 0.048 Uiso 1 1 calc R
O8 O 0.7705(6) 0.5250(6) 0.7383(5) 0.0179(19) Uani 0.50 1 d P
O2 O 0.6028(6) 0.4565(5) 0.7424(4) 0.0179(18) Uani 0.50 1 d P
O3 O 0.7561(5) 0.4145(5) 0.6455(4) 0.0157(15) Uani 0.50 1 d P
O4 O 0.7572(5) 0.4167(5) 0.6809(4) 0.0219(17) Uani 0.50 1 d P
O6 O 0.6064(6) 0.4944(5) 0.7431(4) 0.0181(18) Uani 0.50 1 d P
O9 O 0.7799(8) 0.5635(7) 0.7385(6) 0.029(3) Uani 0.50 1 d P
O12 O 0.6975(7) 0.5370(6) 0.8472(5) 0.020(2) Uani 0.50 1 d P
O13 O 0.8876(10) 0.6696(10) 0.8410(6) 0.032(3) Uani 0.50 1 d P
O10 O 0.6788(4) 0.4202(4) 0.8088(3) 0.0152(13) Uani 0.50 1 d P
O11 O 0.6667 0.3333 0.7541(5) 0.015(2) Uani 0.50 3 d SP

loop_
_atom_site_aniso_label
_atom_site_aniso_U_11
_atom_site_aniso_U_22
_atom_site_aniso_U_33
_atom_site_aniso_U_23
_atom_site_aniso_U_13
_atom_site_aniso_U_12
Mo1 0.0256(2) 0.0139(2) 0.0188(2) 0.00033(15) 0.00179(17) 0.00485(17)
Mo2 0.0217(2) 0.0209(2) 0.0382(3) 0.01203(18) 0.00170(18) 0.01071(19)
Cu3 0.0177(3) 0.0172(3) 0.0148(3) -0.0047(2) -0.0047(2) 0.0092(2)
P3 0.0114(8) 0.0114(8) 0.0091(12) 0.000 0.000 0.0057(4)
O1 0.0209(17) 0.0237(17) 0.0167(15) -0.0004(13) -0.0032(13) 0.0124(14)
N2 0.0170(19) 0.0196(19) 0.0157(17) -0.0048(15) -0.0051(15) 0.0099(16)
N3 0.0188(19) 0.0137(18) 0.0157(17) -0.0033(15) -0.0029(15) 0.0052(16)
N4 0.0165(19) 0.024(2) 0.0185(18) -0.0073(16) -0.0051(16) 0.0120(17)
C5 0.024(2) 0.023(2) 0.021(2) -0.0079(19) -0.0048(19) 0.015(2)
N6 0.019(2) 0.0167(19) 0.0204(19) -0.0024(16) -0.0027(16) 0.0056(16)
O7 0.024(4) 0.019(5) 0.018(4) -0.004(4) -0.002(3) 0.014(5)
C9 0.024(2) 0.021(2) 0.023(2) -0.0041(19) -0.0054(19) 0.014(2)
C10 0.022(2) 0.019(2) 0.023(2) -0.0038(19) -0.0060(19) 0.008(2)
C12 0.021(2) 0.017(2) 0.029(3) 0.0000(19) -0.005(2) 0.010(2)
C13 0.020(2) 0.019(2) 0.0131(19) -0.0020(17) -0.0023(17) 0.0088(19)
C4 0.033(3) 0.048(3) 0.034(3) -0.020(3) -0.015(2) 0.032(3)
O5 0.031(6) 0.016(4) 0.023(6) 0.002(5) 0.001(5) 0.003(4)
C6 0.045(3) 0.046(3) 0.048(3) -0.029(3) -0.025(3) 0.038(3)
O8 0.014(4) 0.028(5) 0.013(4) -0.003(4) -0.001(3) 0.012(4)
O2 0.020(4) 0.018(5) 0.017(4) -0.002(4) 0.000(3) 0.010(4)
O3 0.017(3) 0.017(3) 0.020(4) 0.005(4) 0.001(4) 0.014(3)
O4 0.019(4) 0.024(4) 0.022(4) -0.001(4) -0.001(4) 0.010(3)
O6 0.022(4) 0.018(5) 0.014(3) 0.000(4) -0.002(3) 0.011(4)
O9 0.046(6) 0.037(6) 0.020(4) 0.008(5) 0.007(4) 0.032(6)
O12 0.020(4) 0.021(5) 0.019(4) 0.002(4) 0.004(3) 0.011(5)
O13 0.040(7) 0.022(5) 0.031(7) 0.000(6) 0.008(6) 0.014(5)
O10 0.018(3) 0.015(3) 0.014(3) 0.002(2) 0.001(2) 0.008(3)
O11 0.016(3) 0.016(3) 0.013(5) 0.000 0.000 0.0081(16)

loop_
_atom_type_symbol
_atom_type_description
_atom_type_scat_dispersion_real
_atom_type_scat_dispersion_imag
_atom_type_scat_source
C C 0.0033 0.0016 'International Tables Vol C Tables 4.2.6.8 and 6.1.1.4'
H H 0.0000 0.0000 'International Tables Vol C Tables 4.2.6.8 and 6.1.1.4'
Cu Cu 0.3201 1.2651 'International Tables Vol C Tables 4.2.6.8 and 6.1.1.4'
Mo Mo -1.6832 0.6857 'International Tables Vol C Tables 4.2.6.8 and 6.1.1.4'
N N 0.0061 0.0033 'International Tables Vol C Tables 4.2.6.8 and 6.1.1.4'
O O 0.0106 0.0060 'International Tables Vol C Tables 4.2.6.8 and 6.1.1.4'
P P 0.1023 0.0942 'International Tables Vol C Tables 4.2.6.8 and 6.1.1.4'

loop_
_geom_angle_atom_site_label_1
_geom_angle_atom_site_label_2
_geom_angle_atom_site_label_3
_geom_angle
_geom_angle_site_symmetry_1
_geom_angle_site_symmetry_3
O5 Mo1 O13 19.7(4) . .
O5 Mo1 O12 116.9(6) . 17_556
O13 Mo1 O12 108.0(6) . 17_556
O5 Mo1 O9 84.0(5) . .
O13 Mo1 O9 103.1(5) . .
O12 Mo1 O9 101.0(5) 17_556 .
O5 Mo1 O8 101.6(4) . .
O13 Mo1 O8 120.0(5) . .
O12 Mo1 O8 87.1(4) 17_556 .
O9 Mo1 O8 18.9(3) . .
O5 Mo1 O12 106.4(6) . .
O13 Mo1 O12 112.9(6) . .
O12 Mo1 O12 136.7(5) 17_556 .
O9 Mo1 O12 83.3(5) . .
O8 Mo1 O12 84.7(4) . .
O5 Mo1 O6 101.3(4) . 17_556
O13 Mo1 O6 83.1(4) . 17_556
O12 Mo1 O6 84.4(4) 17_556 17_556
O9 Mo1 O6 169.9(5) . 17_556
O8 Mo1 O6 156.9(4) . 17_556
O12 Mo1 O6 86.9(4) . 17_556
O5 Mo1 O7 99.5(6) . 17_556
O13 Mo1 O7 91.3(6) . 17_556
O12 Mo1 O7 17.5(3) 17_556 17_556
O9 Mo1 O7 100.6(5) . 17_556
O8 Mo1 O7 91.2(4) . 17_556
O12 Mo1 O7 154.2(5) . 17_556
O6 Mo1 O7 87.1(4) 17_556 17_556
O5 Mo1 O2 117.0(4) . 17_556
O13 Mo1 O2 100.1(4) . 17_556
O12 Mo1 O2 86.1(4) 17_556 17_556
O9 Mo1 O2 152.2(5) . 17_556
O8 Mo1 O2 139.5(4) . 17_556
O12 Mo1 O2 73.6(4) . 17_556
O6 Mo1 O2 18.5(2) 17_556 17_556
O7 Mo1 O2 94.0(4) 17_556 17_556
O5 Mo1 O7 90.6(6) . .
O13 Mo1 O7 96.9(6) . .
O12 Mo1 O7 152.2(5) 17_556 .
O9 Mo1 O7 84.8(5) . .
O8 Mo1 O7 91.1(4) . .
O12 Mo1 O7 16.1(3) . .
O6 Mo1 O7 86.6(4) 17_556 .
O7 Mo1 O7 169.0(4) 17_556 .
O2 Mo1 O7 77.3(4) 17_556 .
O5 Mo1 O10 168.4(4) . 17_556
O13 Mo1 O10 149.3(4) . 17_556
O12 Mo1 O10 55.1(3) 17_556 17_556
O9 Mo1 O10 105.2(3) . 17_556
O8 Mo1 O10 86.9(3) . 17_556
O12 Mo1 O10 82.1(3) . 17_556
O6 Mo1 O10 70.7(3) 17_556 17_556
O7 Mo1 O10 72.3(3) 17_556 17_556
O2 Mo1 O10 57.0(3) 17_556 17_556
O7 Mo1 O10 97.1(3) . 17_556
O5 Mo1 O10 150.9(4) . .
O13 Mo1 O10 166.3(5) . .
O12 Mo1 O10 85.7(3) 17_556 .
O9 Mo1 O10 73.3(4) . .
O8 Mo1 O10 59.1(3) . .
O12 Mo1 O10 53.9(3) . .
O6 Mo1 O10 98.8(3) 17_556 .
O7 Mo1 O10 102.4(3) 17_556 .
O2 Mo1 O10 80.5(3) 17_556 .
O7 Mo1 O10 69.7(3) . .
O10 Mo1 O10 40.7(2) 17_556 .
O2 Mo2 O1 106.8(3) . .
O2 Mo2 O4 79.4(4) . 2_655
O1 Mo2 O4 109.0(3) . 2_655
O2 Mo2 O8 93.3(4) . .
O1 Mo2 O8 107.3(3) . .
O4 Mo2 O8 143.6(4) 2_655 .
O2 Mo2 O4 141.9(4) . .
O1 Mo2 O4 110.9(3) . .
O4 Mo2 O4 93.4(5) 2_655 .
O8 Mo2 O4 70.5(4) . .
O2 Mo2 O3 93.8(4) . 2_655
O1 Mo2 O3 90.6(3) . 2_655
O4 Mo2 O3 20.8(2) 2_655 2_655
O8 Mo2 O3 157.8(4) . 2_655
O4 Mo2 O3 91.2(3) . 2_655
O2 Mo2 O3 159.8(4) . .
O1 Mo2 O3 93.2(2) . .
O4 Mo2 O3 91.0(3) 2_655 .
O8 Mo2 O3 83.8(4) . .
O4 Mo2 O3 20.0(2) . .
O3 Mo2 O3 82.2(5) 2_655 .
O2 Mo2 O6 16.9(3) . .
O1 Mo2 O6 93.8(3) . .
O4 Mo2 O6 93.8(4) 2_655 .
O8 Mo2 O6 87.0(4) . .
O4 Mo2 O6 150.2(4) . .
O3 Mo2 O6 105.2(3) 2_655 .
O3 Mo2 O6 169.8(3) . .
O2 Mo2 O9 88.5(4) . .
O1 Mo2 O9 95.4(3) . .
O4 Mo2 O9 155.0(4) 2_655 .
O8 Mo2 O9 14.8(4) . .
O4 Mo2 O9 82.6(4) . .
O3 Mo2 O9 172.6(3) 2_655 .
O3 Mo2 O9 93.2(4) . .
O6 Mo2 O9 78.7(4) . .
O2 Mo2 O11 88.5(3) . .
O1 Mo2 O11 158.2(2) . .
O4 Mo2 O11 57.6(3) 2_655 .
O8 Mo2 O11 86.8(3) . .
O4 Mo2 O11 57.3(3) . .
O3 Mo2 O11 72.4(3) 2_655 .
O3 Mo2 O11 71.4(3) . .
O6 Mo2 O11 103.7(3) . .
O9 Mo2 O11 100.7(3) . .
O2 Mo2 O10 59.9(3) . .
O1 Mo2 O10 158.66(17) . .
O4 Mo2 O10 86.0(3) 2_655 .
O8 Mo2 O10 60.3(3) . .
O4 Mo2 O10 82.4(3) . .
O3 Mo2 O10 106.1(3) 2_655 .
O3 Mo2 O10 102.0(3) . .
O6 Mo2 O10 69.4(3) . .
O9 Mo2 O10 69.1(3) . .
O11 Mo2 O10 43.2(2) . .
N4 Cu3 N2 96.47(15) 10_666 .
N4 Cu3 O1 93.14(14) 10_666 .
N2 Cu3 O1 169.43(14) . .
N4 Cu3 N3 169.79(16) 10_666 .
N2 Cu3 N3 81.25(15) . .
O1 Cu3 N3 88.52(14) . .
N4 Cu3 N6 88.02(15) 10_666 14_456
N2 Cu3 N6 88.22(15) . 14_456
O1 Cu3 N6 96.54(13) . 14_456
N3 Cu3 N6 101.81(14) . 14_456
O10 P3 O10 69.5(2) 3_665 16_656
O10 P3 O10 110.5(2) 3_665 2_655
O10 P3 O10 69.5(2) 16_656 2_655
O10 P3 O10 69.5(2) 3_665 17_556
O10 P3 O10 110.5(2) 16_656 17_556
O10 P3 O10 179.996(1) 2_655 17_556
O10 P3 O10 180.00(17) 3_665 18_546
O10 P3 O10 110.5(2) 16_656 18_546
O10 P3 O10 69.5(2) 2_655 18_546
O10 P3 O10 110.5(2) 17_556 18_546
O10 P3 O10 110.5(2) 3_665 .
O10 P3 O10 179.997(2) 16_656 .
O10 P3 O10 110.5(2) 2_655 .
O10 P3 O10 69.5(2) 17_556 .
O10 P3 O10 69.5(2) 18_546 .
O10 P3 O11 71.6(2) 3_665 .
O10 P3 O11 108.4(2) 16_656 .
O10 P3 O11 71.6(2) 2_655 .
O10 P3 O11 108.4(2) 17_556 .
O10 P3 O11 108.4(2) 18_546 .
O10 P3 O11 71.6(2) . .
O10 P3 O11 108.4(2) 3_665 16_656
O10 P3 O11 71.6(2) 16_656 16_656
O10 P3 O11 108.4(2) 2_655 16_656
O10 P3 O11 71.6(2) 17_556 16_656
O10 P3 O11 71.6(2) 18_546 16_656
O10 P3 O11 108.4(2) . 16_656
O11 P3 O11 179.997(1) . 16_656
Mo2 O1 Cu3 133.59(18) . .
C5 N2 N4 108.0(4) . .
C5 N2 Cu3 114.0(3) . .
N4 N2 Cu3 137.4(3) . .
C12 N3 C13 117.7(4) . .
C12 N3 Cu3 129.4(3) . .
C13 N3 Cu3 112.9(3) . .
N2 N4 C4 107.7(4) . .
N2 N4 Cu3 124.0(3) . 10_666
C4 N4 Cu3 127.1(3) . 10_666
N2 C5 C6 110.2(4) . .
N2 C5 C13 116.3(4) . .
C6 C5 C13 133.4(4) . .
C9 N6 C10 117.0(4) . .
C9 N6 Cu3 118.6(3) . 15_556
C10 N6 Cu3 123.7(3) . 15_556
O12 O7 Mo1 63.6(18) . 18_546
O12 O7 Mo1 63.6(18) . .
Mo1 O7 Mo1 125.5(4) 18_546 .
N6 C9 C13 122.2(4) . .
N6 C10 C12 122.3(4) . .
N3 C12 C10 120.8(4) . .
N3 C13 C9 120.1(4) . .
N3 C13 C5 115.4(4) . .
C9 C13 C5 124.6(4) . .
N4 C4 C6 109.9(4) . .
O13 O5 Mo1 81(3) . .
C5 C6 C4 104.2(5) . .
O9 O8 Mo2 115(2) . .
O9 O8 Mo1 75.8(18) . .
Mo2 O8 Mo1 145.7(6) . .
O6 O2 Mo2 112.3(15) . .
O6 O2 Mo1 72.4(14) . 18_546
Mo2 O2 Mo1 145.6(5) . 18_546
O4 O3 Mo2 67.9(10) . 3_665
O4 O3 Mo2 65.6(10) . .
Mo2 O3 Mo2 123.0(4) 3_665 .
O3 O4 Mo2 91.3(11) . 3_665
O3 O4 Mo2 94.5(11) . .
Mo2 O4 Mo2 145.6(5) 3_665 .
O2 O6 Mo1 89.1(14) . 18_546
O2 O6 Mo2 50.9(13) . .
Mo1 O6 Mo2 127.9(4) 18_546 .
O8 O9 Mo1 85.4(18) . .
O8 O9 Mo2 49.8(18) . .
Mo1 O9 Mo2 125.1(5) . .
O7 O12 Mo1 99(2) . 18_546
O7 O12 Mo1 100(2) . .
Mo1 O12 Mo1 156.3(6) 18_546 .
O5 O13 Mo1 79(3) . .
P3 O10 O10 55.25(10) . 18_546
P3 O10 O10 55.25(11) . 17_556
O10 O10 O10 92.2(5) 18_546 17_556
P3 O10 O11 55.1(3) . .
O10 O10 O11 89.9(3) 18_546 .
O10 O10 O11 89.9(3) 17_556 .
P3 O10 Mo2 121.9(3) . .
O10 O10 Mo2 126.4(4) 18_546 .
O10 O10 Mo2 132.6(4) 17_556 .
O11 O10 Mo2 66.9(3) . .
P3 O10 Mo1 125.2(3) . 18_546
O10 O10 Mo1 70.1(3) 18_546 18_546
O10 O10 Mo1 130.3(5) 17_556 18_546
O11 O10 Mo1 134.0(3) . 18_546
Mo2 O10 Mo1 91.85(19) . 18_546
P3 O10 Mo1 124.4(3) . .
O10 O10 Mo1 136.8(5) 18_546 .
O10 O10 Mo1 69.2(3) 17_556 .
O11 O10 Mo1 127.1(3) . .
Mo2 O10 Mo1 91.98(19) . .
Mo1 O10 Mo1 92.13(19) 18_546 .
P3 O11 O10 53.3(3) . 3_665
P3 O11 O10 53.3(3) . 2_655
O10 O11 O10 87.9(4) 3_665 2_655
P3 O11 O10 53.3(3) . .
O10 O11 O10 87.9(4) 3_665 .
O10 O11 O10 87.9(4) 2_655 .
P3 O11 Mo2 123.12(19) . 3_665
O10 O11 Mo2 69.92(19) 3_665 3_665
O10 O11 Mo2 134.63(19) 2_655 3_665
O10 O11 Mo2 128.34(19) . 3_665
P3 O11 Mo2 123.12(19) . 2_655
O10 O11 Mo2 128.34(19) 3_665 2_655
O10 O11 Mo2 69.92(19) 2_655 2_655
O10 O11 Mo2 134.63(19) . 2_655
Mo2 O11 Mo2 93.0(3) 3_665 2_655
P3 O11 Mo2 123.12(19) . .
O10 O11 Mo2 134.63(19) 3_665 .
O10 O11 Mo2 128.35(19) 2_655 .
O10 O11 Mo2 69.92(19) . .
Mo2 O11 Mo2 93.0(3) 3_665 .
Mo2 O11 Mo2 93.0(3) 2_655 .

loop_
_geom_bond_atom_site_label_1
_geom_bond_atom_site_label_2
_geom_bond_distance
_geom_bond_site_symmetry_2
Mo1 O5 1.678(15) .
Mo1 O13 1.685(16) .
Mo1 O12 1.768(11) 17_556
Mo1 O9 1.850(12) .
Mo1 O8 1.903(10) .
Mo1 O12 1.913(10) .
Mo1 O6 1.927(9) 17_556
Mo1 O7 1.949(11) 17_556
Mo1 O2 2.022(9) 17_556
Mo1 O7 2.102(10) .
Mo1 O10 2.494(6) 17_556
Mo1 O10 2.508(6) .
Mo2 O2 1.716(9) .
Mo2 O1 1.758(3) .
Mo2 O4 1.825(8) 2_655
Mo2 O8 1.849(10) .
Mo2 O4 1.859(8) .
Mo2 O3 1.969(7) 2_655
Mo2 O3 2.036(7) .
Mo2 O6 2.048(9) .
Mo2 O9 2.186(12) .
Mo2 O11 2.426(5) .
Mo2 O10 2.477(6) .
Cu3 N4 1.955(4) 10_666
Cu3 N2 1.996(4) .
Cu3 O1 1.999(3) .
Cu3 N3 2.034(4) .
Cu3 N6 2.359(4) 14_456
P3 O10 1.525(6) 3_665
P3 O10 1.525(6) 16_656
P3 O10 1.525(6) 2_655
P3 O10 1.525(6) 17_556
P3 O10 1.525(6) 18_546
P3 O10 1.525(6) .
P3 O11 1.561(10) .
P3 O11 1.561(10) 16_656
N2 C5 1.342(6) .
N2 N4 1.344(5) .
N3 C12 1.336(6) .
N3 C13 1.352(6) .
N4 C4 1.351(6) .
N4 Cu3 1.955(4) 10_666
C5 C6 1.374(7) .
C5 C13 1.449(6) .
N6 C9 1.325(6) .
N6 C10 1.331(6) .
N6 Cu3 2.359(4) 15_556
O7 O12 0.592(8) .
O7 Mo1 1.949(11) 18_546
C9 C13 1.396(6) .
C10 C12 1.383(7) .
C4 C6 1.374(8) .
O5 O13 0.575(12) .
O8 O9 0.617(9) .
O2 O6 0.643(7) .
O2 Mo1 2.022(9) 18_546
O3 O4 0.698(8) .
O3 Mo2 1.969(7) 3_665
O4 Mo2 1.825(8) 3_665
O6 Mo1 1.927(9) 18_546
O12 Mo1 1.767(11) 18_546
O10 O10 1.739(8) 18_546
O10 O10 1.739(8) 17_556
O10 O11 1.805(8) .
O10 Mo1 2.494(6) 18_546
O11 O10 1.805(8) 3_665
O11 O10 1.805(8) 2_655
O11 Mo2 2.426(5) 3_665
O11 Mo2 2.426(5) 2_655
